data_7719815
loop_
_publ_author_name
'Bakija, Marija'
'Peri&#x107;, Berislav'
'Rinkovec, Tamara'
'Sanders, Ernest'
'Kokan, Zoran'
'&#x160;tefani&#x107;, Zoran'
'Vianello, Robert'
'Kirin, Sre&#x107;ko I'

_publ_section_title
;
 Induction of helical chirality in tetrahedral transition metal complexes
 with non-bridging monodentate oxazolines.
;
_journal_issue 46
_journal_name_full 'Dalton transactions (Cambridge, England : 2003)'
_journal_page_first 17083
_journal_page_last 17101
_journal_paper_doi 10.1039/d5dt02399h
_journal_volume 54
_journal_year 2025
_chemical_absolute_configuration syn
_chemical_formula_moiety 'C30 H26 Br2 N2 O2 Zn'
_chemical_formula_sum 'C30 H26 Br2 N2 O2 Zn'
_chemical_formula_weight 671.72
_space_group_crystal_system orthorhombic
_space_group_IT_number 19
_space_group_name_Hall 'P 2ac 2ab'
_space_group_name_H-M_alt 'P 21 21 21'
_atom_sites_solution_hydrogens geom
_atom_sites_solution_primary direct
_atom_sites_solution_secondary difmap
_audit_creation_method SHELXL-2019/3
_audit_update_record
;
2025-09-18 deposited with the CCDC.	2025-11-05 downloaded from the CCDC.
;
_cell_angle_alpha 90
_cell_angle_beta 90
_cell_angle_gamma 90
_cell_formula_units_Z 4
_cell_length_a 11.61390(10)
_cell_length_b 15.6548(2)
_cell_length_c 15.7104(2)
_cell_measurement_reflns_used 4925
_cell_measurement_temperature 293(2)
_cell_measurement_theta_max 75.5180
_cell_measurement_theta_min 3.9880
_cell_volume 2856.36(6)
_computing_cell_refinement 'CrysAlisPro 1.171.39.46 (Rigaku OD, 2018)'
_computing_data_collection 'CrysAlisPro 1.171.39.46 (Rigaku OD, 2018)'
_computing_data_reduction 'CrysAlisPro 1.171.39.46 (Rigaku OD, 2018)'
_computing_structure_refinement 'SHELXL-2019/2 (Sheldrick, 2019)'
_computing_structure_solution 'SHELXT 2018/2 (Sheldrick, 2018)'
_diffrn_ambient_temperature 293(2)
_diffrn_detector_area_resol_mean 10.4323
_diffrn_measured_fraction_theta_full 0.998
_diffrn_measured_fraction_theta_max 0.992
_diffrn_measurement_device_type 'Xcalibur, Ruby, Nova'
_diffrn_measurement_method '\w scans'
_diffrn_radiation_type CuK\a
_diffrn_radiation_wavelength 1.54184
_diffrn_reflns_av_R_equivalents 0.0263
_diffrn_reflns_av_unetI/netI 0.0379
_diffrn_reflns_Laue_measured_fraction_full 0.998
_diffrn_reflns_Laue_measured_fraction_max 0.992
_diffrn_reflns_limit_h_max 13
_diffrn_reflns_limit_h_min -14
_diffrn_reflns_limit_k_max 19
_diffrn_reflns_limit_k_min -18
_diffrn_reflns_limit_l_max 17
_diffrn_reflns_limit_l_min -19
_diffrn_reflns_number 9441
_diffrn_reflns_point_group_measured_fraction_full 0.911
_diffrn_reflns_point_group_measured_fraction_max 0.884
_diffrn_reflns_theta_full 67.684
_diffrn_reflns_theta_max 75.832
_diffrn_reflns_theta_min 3.986
_diffrn_source 'micro-focus sealed X-ray tube'
_exptl_absorpt_coefficient_mu 4.699
_exptl_absorpt_correction_T_max 1.00000
_exptl_absorpt_correction_T_min 0.58330
_exptl_absorpt_correction_type multi-scan
_exptl_absorpt_process_details
;
CrysAlisPro 1.171.39.46 (Rigaku Oxford Diffraction, 2018)
Empirical absorption correction using spherical harmonics,
 implemented in SCALE3 ABSPACK scaling algorithm.
;
_exptl_crystal_colour colorless
_exptl_crystal_density_diffrn 1.562
_exptl_crystal_description rhomb
_exptl_crystal_F_000 1344
_exptl_crystal_size_max 0.3
_exptl_crystal_size_mid 0.2
_exptl_crystal_size_min 0.1
_refine_diff_density_max 0.521
_refine_diff_density_min -0.468
_refine_diff_density_rms 0.051
_refine_ls_abs_structure_details
;
 Flack x determined using 1590 quotients [(I+)-(I-)]/[(I+)+(I-)]
 (Parsons, Flack and Wagner, Acta Cryst. B69 (2013) 249-259).
;
_refine_ls_abs_structure_Flack -0.05(2)
_refine_ls_extinction_method none
_refine_ls_goodness_of_fit_ref 1.061
_refine_ls_hydrogen_treatment constr
_refine_ls_matrix_type full
_refine_ls_number_parameters 334
_refine_ls_number_reflns 5258
_refine_ls_number_restraints 0
_refine_ls_restrained_S_all 1.061
_refine_ls_R_factor_all 0.0417
_refine_ls_R_factor_gt 0.0371
_refine_ls_shift/su_max 0.001
_refine_ls_shift/su_mean 0.000
_refine_ls_structure_factor_coef Fsqd
_refine_ls_weighting_details 'w=1/[\s^2^(Fo^2^)+(0.0423P)^2^+0.9433P] where P=(Fo^2^+2Fc^2^)/3'
_refine_ls_weighting_scheme calc
_refine_ls_wR_factor_gt 0.0963
_refine_ls_wR_factor_ref 0.1024
_reflns_Friedel_coverage 0.586
_reflns_Friedel_fraction_full 0.799
_reflns_Friedel_fraction_max 0.744
_reflns_number_gt 4743
_reflns_number_total 5258
_reflns_threshold_expression 'I > 2\s(I)'
_cod_data_source_file d5dt02399h4.cif
_cod_data_source_block Zn_1H2_Br2
_cod_depositor_comments 'Adding full bibliography for 7719815--7719833.cif.'
_cod_database_code 7719815
_shelx_shelxl_version_number 2019/3
_shelx_space_group_comment
;
The symmetry employed for this shelxl refinement is uniquely defined
by the following loop, which should always be used as a source of
symmetry information in preference to the above space-group names.
They are only intended as comments.
;

loop_
_space_group_symop_operation_xyz
'x, y, z'
'-x+1/2, -y, z+1/2'
'x+1/2, -y+1/2, -z'
'-x, y+1/2, -z+1/2'

loop_
_atom_site_label
_atom_site_type_symbol
_atom_site_fract_x
_atom_site_fract_y
_atom_site_fract_z
_atom_site_U_iso_or_equiv
_atom_site_adp_type
_atom_site_occupancy
_atom_site_site_symmetry_order
_atom_site_calc_flag
_atom_site_refinement_flags_posn
_atom_site_refinement_flags_adp
_atom_site_refinement_flags_occupancy
_atom_site_disorder_assembly
_atom_site_disorder_group
Zn Zn 0.91557(6) 0.42396(5) 0.18623(4) 0.05506(18) Uani 1 1 d . . . . .
Br1 Br 0.83633(7) 0.56121(5) 0.22357(4) 0.0771(2) Uani 1 1 d . . . . .
Br2 Br 1.11871(5) 0.42396(6) 0.18600(5) 0.0819(2) Uani 1 1 d . . . . .
O1O1 O 0.7689(4) 0.2039(3) 0.3021(3) 0.0749(12) Uani 1 1 d . . . . .
C2O1 C 0.7656(5) 0.2787(4) 0.2628(4) 0.0598(13) Uani 1 1 d . . . . .
N3O1 N 0.8597(4) 0.3226(3) 0.2605(3) 0.0577(11) Uani 1 1 d . . . . .
C4O1 C 0.9485(5) 0.2727(4) 0.3079(4) 0.0619(13) Uani 1 1 d . . . . .
H4O1 H 1.015113 0.262850 0.270901 0.074 Uiso 1 1 calc R U . . .
C5O1 C 0.8875(6) 0.1883(4) 0.3244(5) 0.0725(16) Uani 1 1 d . . . . .
H5OA H 0.919797 0.143243 0.289357 0.087 Uiso 1 1 calc R U . . .
H5OB H 0.894166 0.171974 0.383745 0.087 Uiso 1 1 calc R U . . .
C1B1 C 0.9879(6) 0.3163(4) 0.3890(4) 0.0657(15) Uani 1 1 d . . . . .
C2B1 C 1.1038(7) 0.3188(6) 0.4080(5) 0.085(2) Uani 1 1 d . . . . .
H2B1 H 1.156777 0.299321 0.368071 0.102 Uiso 1 1 calc R U . . .
C3B1 C 1.1425(9) 0.3494(7) 0.4846(6) 0.106(3) Uani 1 1 d . . . . .
H3B1 H 1.220884 0.350026 0.496564 0.127 Uiso 1 1 calc R U . . .
C4B1 C 1.0666(10) 0.3787(6) 0.5427(6) 0.103(3) Uani 1 1 d . . . . .
H4B1 H 1.093415 0.399545 0.594414 0.124 Uiso 1 1 calc R U . . .
C5B1 C 0.9492(9) 0.3782(6) 0.5265(6) 0.098(3) Uani 1 1 d . . . . .
H5B1 H 0.896965 0.398172 0.566745 0.118 Uiso 1 1 calc R U . . .
C6B1 C 0.9117(7) 0.3467(5) 0.4476(5) 0.081(2) Uani 1 1 d . . . . .
H6B1 H 0.833459 0.346549 0.435039 0.097 Uiso 1 1 calc R U . . .
C11 C 0.6535(5) 0.3016(5) 0.2269(4) 0.0700(16) Uani 1 1 d . . . . .
C21 C 0.6270(6) 0.3825(6) 0.2030(5) 0.096(3) Uani 1 1 d . . . . .
H21 H 0.680898 0.425870 0.210017 0.115 Uiso 1 1 calc R U . . .
C31 C 0.5192(8) 0.4011(9) 0.1677(6) 0.126(5) Uani 1 1 d . . . . .
H31 H 0.502686 0.456470 0.150076 0.151 Uiso 1 1 calc R U . . .
C41 C 0.4391(8) 0.3395(11) 0.1592(6) 0.132(5) Uani 1 1 d . . . . .
H41 H 0.367496 0.352497 0.136108 0.159 Uiso 1 1 calc R U . . .
C51 C 0.4629(8) 0.2582(10) 0.1844(8) 0.142(6) Uani 1 1 d . . . . .
H51 H 0.407285 0.215742 0.179471 0.170 Uiso 1 1 calc R U . . .
C61 C 0.5695(7) 0.2391(7) 0.2172(7) 0.104(3) Uani 1 1 d . . . . .
H61 H 0.585796 0.183228 0.233310 0.125 Uiso 1 1 calc R U . . .
O1O2 O 0.7445(4) 0.3512(3) -0.0401(3) 0.0689(11) Uani 1 1 d . . . . .
C2O2 C 0.8129(5) 0.3380(4) 0.0276(3) 0.0558(12) Uani 1 1 d . . . . .
N3O2 N 0.8497(4) 0.4048(3) 0.0659(3) 0.0566(10) Uani 1 1 d . . . . .
C4O2 C 0.8128(6) 0.4808(4) 0.0153(4) 0.0656(15) Uani 1 1 d . . . . .
H4O2 H 0.779188 0.523611 0.053410 0.079 Uiso 1 1 calc R U . . .
C5O2 C 0.7188(6) 0.4428(5) -0.0405(4) 0.0746(18) Uani 1 1 d . . . . .
H5OC H 0.643068 0.453921 -0.016888 0.090 Uiso 1 1 calc R U . . .
H5OD H 0.722252 0.465781 -0.097787 0.090 Uiso 1 1 calc R U . . .
C1B2 C 0.9102(7) 0.5191(4) -0.0321(4) 0.0691(16) Uani 1 1 d . . . . .
C2B2 C 0.9330(10) 0.6057(6) -0.0277(6) 0.105(3) Uani 1 1 d . . . . .
H2B2 H 0.889166 0.639906 0.008235 0.125 Uiso 1 1 calc R U . . .
C3B2 C 1.0200(14) 0.6427(7) -0.0758(8) 0.133(5) Uani 1 1 d . . . . .
H3B2 H 1.033895 0.701099 -0.071798 0.159 Uiso 1 1 calc R U . . .
C4B2 C 1.0850(11) 0.5937(8) -0.1288(7) 0.120(4) Uani 1 1 d . . . . .
H4B2 H 1.142911 0.618796 -0.161070 0.144 Uiso 1 1 calc R U . . .
C5B2 C 1.0660(10) 0.5087(7) -0.1350(7) 0.114(3) Uani 1 1 d . . . . .
H5B2 H 1.110239 0.475727 -0.171779 0.136 Uiso 1 1 calc R U . . .
C6B2 C 0.9804(9) 0.4706(6) -0.0864(5) 0.097(3) Uani 1 1 d . . . . .
H6B2 H 0.969432 0.411829 -0.089893 0.116 Uiso 1 1 calc R U . . .
C12 C 0.8382(5) 0.2484(4) 0.0471(3) 0.0581(12) Uani 1 1 d . . . . .
C22 C 0.9397(6) 0.2285(5) 0.0890(4) 0.0666(15) Uani 1 1 d . . . . .
H22 H 0.991691 0.271177 0.103681 0.080 Uiso 1 1 calc R U . . .
C32 C 0.9623(8) 0.1433(5) 0.1086(4) 0.084(2) Uani 1 1 d . . . . .
H32 H 1.029348 0.128552 0.137497 0.101 Uiso 1 1 calc R U . . .
C42 C 0.8863(10) 0.0823(5) 0.0854(5) 0.097(3) Uani 1 1 d . . . . .
H42 H 0.901649 0.025757 0.099754 0.117 Uiso 1 1 calc R U . . .
C52 C 0.7873(9) 0.1007(5) 0.0414(6) 0.095(3) Uani 1 1 d . . . . .
H52 H 0.738140 0.057046 0.024384 0.114 Uiso 1 1 calc R U . . .
C62 C 0.7614(7) 0.1846(5) 0.0226(5) 0.0742(17) Uani 1 1 d . . . . .
H62 H 0.693823 0.198309 -0.006026 0.089 Uiso 1 1 calc R U . . .

loop_
_atom_site_aniso_label
_atom_site_aniso_U_11
_atom_site_aniso_U_22
_atom_site_aniso_U_33
_atom_site_aniso_U_23
_atom_site_aniso_U_13
_atom_site_aniso_U_12
Zn 0.0516(3) 0.0737(4) 0.0398(3) 0.0004(3) -0.0047(3) -0.0022(3)
Br1 0.0939(5) 0.0829(4) 0.0545(3) -0.0153(3) -0.0043(3) 0.0059(4)
Br2 0.0512(3) 0.1131(6) 0.0814(4) 0.0069(5) -0.0041(3) -0.0089(4)
O1O1 0.068(3) 0.080(3) 0.076(3) 0.012(2) 0.007(2) -0.005(2)
C2O1 0.057(3) 0.077(3) 0.046(3) 0.001(3) 0.009(2) 0.001(3)
N3O1 0.051(2) 0.080(3) 0.042(2) 0.008(2) 0.0006(19) 0.006(2)
C4O1 0.055(3) 0.075(3) 0.056(3) 0.007(3) 0.001(3) 0.012(3)
C5O1 0.073(4) 0.072(3) 0.072(4) 0.007(3) 0.000(3) 0.012(3)
C1B1 0.068(4) 0.073(3) 0.057(3) 0.014(3) -0.011(3) 0.009(3)
C2B1 0.067(4) 0.116(6) 0.071(4) 0.018(4) -0.009(4) 0.002(4)
C3B1 0.091(6) 0.124(7) 0.103(7) 0.021(6) -0.041(6) -0.009(6)
C4B1 0.126(8) 0.099(6) 0.085(6) 0.006(5) -0.046(6) 0.012(5)
C5B1 0.127(8) 0.095(5) 0.073(5) -0.004(4) -0.020(5) 0.037(5)
C6B1 0.082(5) 0.094(5) 0.067(4) -0.001(4) -0.012(4) 0.027(4)
C11 0.053(3) 0.110(5) 0.047(3) -0.006(3) 0.001(3) 0.005(3)
C21 0.057(3) 0.141(7) 0.090(5) 0.048(5) 0.009(4) 0.014(4)
C31 0.071(5) 0.213(13) 0.093(6) 0.051(7) 0.008(5) 0.046(7)
C41 0.064(5) 0.259(17) 0.074(5) -0.036(8) -0.016(4) 0.044(8)
C51 0.068(5) 0.210(14) 0.147(10) -0.103(11) -0.023(6) -0.004(7)
C61 0.071(4) 0.126(7) 0.116(7) -0.046(6) -0.006(5) -0.009(5)
O1O2 0.073(3) 0.077(3) 0.057(2) -0.011(2) -0.024(2) 0.007(2)
C2O2 0.055(3) 0.072(3) 0.040(2) -0.006(2) -0.007(2) 0.002(3)
N3O2 0.060(2) 0.070(3) 0.0394(18) -0.0002(19) -0.0120(19) 0.003(2)
C4O2 0.080(4) 0.066(3) 0.050(3) -0.007(3) -0.018(3) 0.016(3)
C5O2 0.079(4) 0.087(4) 0.057(3) -0.002(3) -0.024(3) 0.016(4)
C1B2 0.087(4) 0.065(3) 0.054(3) 0.006(3) -0.024(3) -0.002(3)
C2B2 0.142(9) 0.081(5) 0.091(6) -0.006(4) -0.034(6) -0.015(5)
C3B2 0.182(13) 0.102(7) 0.115(8) 0.024(6) -0.060(9) -0.068(9)
C4B2 0.128(9) 0.144(9) 0.089(6) 0.046(6) -0.039(6) -0.060(8)
C5B2 0.122(8) 0.127(8) 0.091(6) 0.019(6) 0.016(6) -0.008(7)
C6B2 0.124(7) 0.084(4) 0.083(5) 0.010(4) 0.022(5) -0.002(5)
C12 0.057(3) 0.069(3) 0.048(3) -0.007(2) 0.004(2) 0.003(3)
C22 0.064(3) 0.083(4) 0.053(3) -0.008(3) 0.001(3) 0.013(3)
C32 0.099(5) 0.095(5) 0.059(4) -0.010(4) 0.002(4) 0.033(5)
C42 0.147(9) 0.070(4) 0.074(4) 0.001(4) 0.009(5) 0.013(5)
C52 0.122(7) 0.074(4) 0.088(5) 0.001(4) 0.013(6) -0.019(5)
C62 0.071(4) 0.082(4) 0.069(4) 0.000(3) 0.002(3) -0.008(3)

loop_
_atom_type_symbol
_atom_type_description
_atom_type_scat_dispersion_real
_atom_type_scat_dispersion_imag
_atom_type_scat_source
C C 0.0181 0.0091 'International Tables Vol C Tables 4.2.6.8 and 6.1.1.4'
H H 0.0000 0.0000 'International Tables Vol C Tables 4.2.6.8 and 6.1.1.4'
Br Br -0.6763 1.2805 'International Tables Vol C Tables 4.2.6.8 and 6.1.1.4'
N N 0.0311 0.0180 'International Tables Vol C Tables 4.2.6.8 and 6.1.1.4'
O O 0.0492 0.0322 'International Tables Vol C Tables 4.2.6.8 and 6.1.1.4'
Zn Zn -1.5491 0.6778 'International Tables Vol C Tables 4.2.6.8 and 6.1.1.4'

loop_
_geom_angle_atom_site_label_1
_geom_angle_atom_site_label_2
_geom_angle_atom_site_label_3
_geom_angle
_geom_angle_site_symmetry_1
_geom_angle_site_symmetry_3
_geom_angle_publ_flag
N3O2 Zn N3O1 106.74(19) . . ?
N3O2 Zn Br2 111.71(15) . . ?
N3O1 Zn Br2 108.29(13) . . ?
N3O2 Zn Br1 102.21(14) . . ?
N3O1 Zn Br1 115.20(13) . . ?
Br2 Zn Br1 112.47(4) . . ?
C2O1 O1O1 C5O1 106.9(5) . . ?
N3O1 C2O1 O1O1 117.3(6) . . ?
N3O1 C2O1 C11 127.8(6) . . ?
O1O1 C2O1 C11 114.9(6) . . ?
C2O1 N3O1 C4O1 107.0(5) . . ?
C2O1 N3O1 Zn 133.4(4) . . ?
C4O1 N3O1 Zn 117.7(4) . . ?
N3O1 C4O1 C1B1 113.1(5) . . ?
N3O1 C4O1 C5O1 102.5(5) . . ?
C1B1 C4O1 C5O1 112.9(5) . . ?
O1O1 C5O1 C4O1 104.9(5) . . ?
C6B1 C1B1 C2B1 118.5(7) . . ?
C6B1 C1B1 C4O1 121.9(6) . . ?
C2B1 C1B1 C4O1 119.3(7) . . ?
C3B1 C2B1 C1B1 121.3(9) . . ?
C4B1 C3B1 C2B1 119.9(9) . . ?
C3B1 C4B1 C5B1 121.2(9) . . ?
C4B1 C5B1 C6B1 117.9(10) . . ?
C1B1 C6B1 C5B1 121.2(8) . . ?
C21 C11 C61 117.9(7) . . ?
C21 C11 C2O1 122.4(7) . . ?
C61 C11 C2O1 119.6(7) . . ?
C11 C21 C31 120.4(10) . . ?
C41 C31 C21 120.5(11) . . ?
C31 C41 C51 120.0(9) . . ?
C41 C51 C61 119.7(11) . . ?
C51 C61 C11 121.4(12) . . ?
C2O2 O1O2 C5O2 105.9(5) . . ?
N3O2 C2O2 O1O2 116.4(5) . . ?
N3O2 C2O2 C12 128.1(5) . . ?
O1O2 C2O2 C12 115.5(5) . . ?
C2O2 N3O2 C4O2 107.7(4) . . ?
C2O2 N3O2 Zn 132.4(4) . . ?
C4O2 N3O2 Zn 118.6(4) . . ?
C1B2 C4O2 N3O2 111.8(5) . . ?
C1B2 C4O2 C5O2 114.6(5) . . ?
N3O2 C4O2 C5O2 101.6(5) . . ?
O1O2 C5O2 C4O2 103.5(5) . . ?
C2B2 C1B2 C6B2 116.7(9) . . ?
C2B2 C1B2 C4O2 121.2(8) . . ?
C6B2 C1B2 C4O2 122.0(6) . . ?
C1B2 C2B2 C3B2 121.4(11) . . ?
C4B2 C3B2 C2B2 120.0(10) . . ?
C5B2 C4B2 C3B2 120.6(11) . . ?
C4B2 C5B2 C6B2 120.0(12) . . ?
C5B2 C6B2 C1B2 121.2(9) . . ?
C22 C12 C62 121.0(6) . . ?
C22 C12 C2O2 119.0(6) . . ?
C62 C12 C2O2 120.0(6) . . ?
C12 C22 C32 118.7(7) . . ?
C42 C32 C22 119.6(8) . . ?
C32 C42 C52 122.3(8) . . ?
C42 C52 C62 119.4(8) . . ?
C52 C62 C12 118.9(8) . . ?

loop_
_geom_bond_atom_site_label_1
_geom_bond_atom_site_label_2
_geom_bond_distance
_geom_bond_site_symmetry_2
_geom_bond_publ_flag
Zn N3O2 2.061(4) . ?
Zn N3O1 2.074(5) . ?
Zn Br2 2.3593(9) . ?
Zn Br1 2.4098(11) . ?
O1O1 C2O1 1.325(8) . ?
O1O1 C5O1 1.443(8) . ?
C2O1 N3O1 1.291(8) . ?
C2O1 C11 1.464(9) . ?
N3O1 C4O1 1.493(7) . ?
C4O1 C1B1 1.516(9) . ?
C4O1 C5O1 1.522(9) . ?
C1B1 C6B1 1.362(10) . ?
C1B1 C2B1 1.380(10) . ?
C2B1 C3B1 1.372(12) . ?
C3B1 C4B1 1.348(15) . ?
C4B1 C5B1 1.386(14) . ?
C5B1 C6B1 1.404(11) . ?
C11 C21 1.356(11) . ?
C11 C61 1.389(11) . ?
C21 C31 1.400(11) . ?
C31 C41 1.346(18) . ?
C41 C51 1.362(18) . ?
C51 C61 1.374(14) . ?
O1O2 C2O2 1.344(7) . ?
O1O2 C5O2 1.465(9) . ?
C2O2 N3O2 1.279(7) . ?
C2O2 C12 1.467(8) . ?
N3O2 C4O2 1.494(7) . ?
C4O2 C1B2 1.482(10) . ?
C4O2 C5O2 1.522(9) . ?
C1B2 C2B2 1.384(10) . ?
C1B2 C6B2 1.404(11) . ?
C2B2 C3B2 1.388(17) . ?
C3B2 C4B2 1.361(18) . ?
C4B2 C5B2 1.352(14) . ?
C5B2 C6B2 1.387(13) . ?
C12 C22 1.385(9) . ?
C12 C62 1.393(9) . ?
C22 C32 1.394(10) . ?
C32 C42 1.351(13) . ?
C42 C52 1.373(13) . ?
C52 C62 1.379(11) . ?
